data_4511539
loop_
_publ_author_name
'Lemouchi, Cyprien'
'Yamamoto, Hiroshi M.'
'Kato, Reizo'
'Simonov, Sergey'
'Zorina, Leokadiya'
'Rodr\'iguez-Fortea, Antonio'
'Canadell, Enric'
'Wzietek, Pawel'
'Iliopoulos, Konstantinos'
'Gindre, Denis'
'Chrysos, Michael'
'Batail, Patrick'

_publ_section_title
;
 Reversible Control of Crystalline Rotors by Squeezing Their Hydrogen Bond
 Cloud Across a Halogen Bond-Mediated Phase Transition
;
_journal_issue 7
_journal_name_full 'Crystal Growth &amp; Design'
_journal_page_first 3375
_journal_paper_doi 10.1021/cg5002978
_journal_volume 14
_journal_year 2014
_chemical_formula_moiety 'C24 H12 F6 I4'
_chemical_formula_sum 'C24 H12 F6 I4'
_chemical_formula_weight 921.94
_chemical_name_systematic
;
 ?
;
_space_group_IT_number 2
_symmetry_cell_setting triclinic
_symmetry_space_group_name_Hall '-P 1'
_symmetry_space_group_name_H-M 'P -1'
_atom_sites_solution_hydrogens geom
_atom_sites_solution_primary direct
_atom_sites_solution_secondary difmap
_audit_creation_method SHELXL-97
_cell_angle_alpha 80.332(6)
_cell_angle_beta 73.993(4)
_cell_angle_gamma 84.208(4)
_cell_formula_units_Z 1
_cell_length_a 7.0104(3)
_cell_length_b 9.1585(6)
_cell_length_c 10.9366(6)
_cell_measurement_reflns_used 13706
_cell_measurement_temperature 293(2)
_cell_measurement_theta_max 30
_cell_measurement_theta_min 3
_cell_volume 664.26(7)
_computing_cell_refinement 'ndirax, Brucker software'
_computing_data_collection 'collect, Brucker software'
_computing_data_reduction 'evalccd, Brucker software'
_computing_structure_refinement 'SHELXL-97 (Sheldrick, 2008)'
_computing_structure_solution 'superflip, '
_diffrn_ambient_temperature 293(2)
_diffrn_measured_fraction_theta_full 0.995
_diffrn_measured_fraction_theta_max 0.996
_diffrn_measurement_device_type KappaCCD
_diffrn_measurement_method '\f- and \w-scans'
_diffrn_radiation_monochromator graphite
_diffrn_radiation_source 'fine-focus sealed tube'
_diffrn_radiation_type MoK\a
_diffrn_radiation_wavelength 0.71073
_diffrn_reflns_av_R_equivalents 0.0344
_diffrn_reflns_av_sigmaI/netI 0.0233
_diffrn_reflns_limit_h_max 9
_diffrn_reflns_limit_h_min -9
_diffrn_reflns_limit_k_max 12
_diffrn_reflns_limit_k_min -12
_diffrn_reflns_limit_l_max 15
_diffrn_reflns_limit_l_min -15
_diffrn_reflns_number 26080
_diffrn_reflns_theta_full 26.00
_diffrn_reflns_theta_max 29.99
_diffrn_reflns_theta_min 4.02
_exptl_absorpt_coefficient_mu 4.744
_exptl_absorpt_correction_T_max 0.7460
_exptl_absorpt_correction_T_min 0.5422
_exptl_absorpt_correction_type multi-scan
_exptl_absorpt_process_details 'SADABS-2008/1 - Bruker AXS area detector scaling and absorption correction'
_exptl_crystal_colour colorless
_exptl_crystal_density_diffrn 2.305
_exptl_crystal_density_method 'not measured'
_exptl_crystal_description plate
_exptl_crystal_F_000 422
_exptl_crystal_size_max 0.25
_exptl_crystal_size_mid 0.20
_exptl_crystal_size_min 0.08
_refine_diff_density_max 1.534
_refine_diff_density_min -1.602
_refine_diff_density_rms 0.111
_refine_ls_extinction_method none
_refine_ls_goodness_of_fit_ref 1.085
_refine_ls_hydrogen_treatment constr
_refine_ls_matrix_type full
_refine_ls_number_parameters 199
_refine_ls_number_reflns 3855
_refine_ls_number_restraints 72
_refine_ls_restrained_S_all 1.077
_refine_ls_R_factor_all 0.0679
_refine_ls_R_factor_gt 0.0429
_refine_ls_shift/su_max 0.002
_refine_ls_shift/su_mean 0.000
_refine_ls_structure_factor_coef Fsqd
_refine_ls_weighting_details 'calc w=1/[\s^2^(Fo^2^)+(0.0521P)^2^+1.0400P] where P=(Fo^2^+2Fc^2^)/3'
_refine_ls_weighting_scheme calc
_refine_ls_wR_factor_gt 0.1120
_refine_ls_wR_factor_ref 0.1200
_reflns_number_gt 2853
_reflns_number_total 3855
_reflns_threshold_expression >2\s(I)
_cod_data_source_file cg5002978_si_001.cif
_cod_data_source_block sad
_cod_original_cell_volume 664.26(6)
_cod_original_sg_symbol_Hall -P1
_cod_original_sg_symbol_H-M P-1
_cod_database_code 4511539

loop_
_symmetry_equiv_pos_as_xyz
'x, y, z'
'-x, -y, -z'

loop_
_atom_site_label
_atom_site_type_symbol
_atom_site_fract_x
_atom_site_fract_y
_atom_site_fract_z
_atom_site_U_iso_or_equiv
_atom_site_adp_type
_atom_site_occupancy
_atom_site_symmetry_multiplicity
_atom_site_calc_flag
_atom_site_refinement_flags
_atom_site_disorder_group
I1 I 0.80519(5) 0.87439(3) -0.03468(5) 0.08086(17) Uani 1 1 d . .
I2 I 0.87906(8) 0.37105(7) -0.33604(4) 0.09704(19) Uani 1 1 d . .
F1 F 0.8980(5) 0.6879(3) -0.2647(3) 0.0749(9) Uani 1 1 d . .
F2 F 0.6772(5) 0.6014(3) 0.1856(3) 0.0678(7) Uani 1 1 d . .
F3 F 0.7185(4) 0.2154(3) -0.0513(3) 0.0622(7) Uani 1 1 d . .
C1 C 0.8320(5) 0.5957(4) -0.1543(4) 0.0468(9) Uani 1 1 d . .
C2 C 0.7857(5) 0.6513(4) -0.0391(4) 0.0461(9) Uani 1 1 d . .
C3 C 0.8119(6) 0.4492(5) -0.1617(4) 0.0443(8) Uani 1 1 d . .
C4 C 0.7215(5) 0.5526(4) 0.0723(4) 0.0429(8) Uani 1 1 d . .
C5 C 0.7448(5) 0.3574(4) -0.0472(4) 0.0400(7) Uani 1 1 d . .
C6 C 0.6991(5) 0.4028(4) 0.0725(4) 0.0388(7) Uani 1 1 d . .
C7 C 0.6360(6) 0.3009(5) 0.1888(4) 0.0498(9) Uani 1 1 d . .
C8 C 0.5896(7) 0.2109(5) 0.2815(4) 0.0553(10) Uani 1 1 d . .
C9 C 0.5407(7) 0.0988(5) 0.3979(4) 0.0512(9) Uani 1 1 d . .
C10 C 0.656(6) -0.050(3) 0.375(2) 0.066(5) Uani 0.30 1 d PU 1
H10A H 0.7976 -0.0353 0.3539 0.079 Uiso 0.30 1 calc PR 1
H10B H 0.6294 -0.0822 0.3017 0.079 Uiso 0.30 1 calc PR 1
C11 C 0.312(3) 0.067(3) 0.436(3) 0.052(4) Uani 0.30 1 d PU 1
H11A H 0.2323 0.1577 0.4551 0.063 Uiso 0.30 1 calc PR 1
H11B H 0.2790 0.0347 0.3650 0.063 Uiso 0.30 1 calc PR 1
C12 C 0.586(6) 0.147(3) 0.509(2) 0.060(4) Uani 0.30 1 d PU 1
H12A H 0.5087 0.2386 0.5276 0.072 Uiso 0.30 1 calc PR 1
H12B H 0.7257 0.1675 0.4864 0.072 Uiso 0.30 1 calc PR 1
C13 C 0.603(6) -0.171(3) 0.492(2) 0.066(5) Uani 0.30 1 d PU 1
H13A H 0.7216 -0.2131 0.5163 0.079 Uiso 0.30 1 calc PR 1
H13B H 0.5395 -0.2497 0.4710 0.079 Uiso 0.30 1 calc PR 1
C14 C 0.262(3) -0.055(3) 0.556(2) 0.052(4) Uani 0.30 1 d PU 1
H14A H 0.2157 -0.1406 0.5347 0.063 Uiso 0.30 1 calc PR 1
H14B H 0.1584 -0.0169 0.6246 0.063 Uiso 0.30 1 calc PR 1
C15 C 0.539(6) 0.028(3) 0.630(2) 0.060(4) Uani 0.30 1 d PU 1
H15A H 0.6593 -0.0031 0.6573 0.072 Uiso 0.30 1 calc PR 1
H15B H 0.4431 0.0698 0.6998 0.072 Uiso 0.30 1 calc PR 1
C16 C 0.729(5) 0.001(5) 0.409(4) 0.059(6) Uani 0.20 1 d PU 2
H16A H 0.8268 0.0612 0.4214 0.071 Uiso 0.20 1 calc PR 2
H16B H 0.7861 -0.0415 0.3307 0.071 Uiso 0.20 1 calc PR 2
C17 C 0.372(7) 0.014(5) 0.396(4) 0.055(6) Uani 0.20 1 d PU 2
H17A H 0.4062 -0.0322 0.3186 0.066 Uiso 0.20 1 calc PR 2
H17B H 0.2561 0.0812 0.3951 0.066 Uiso 0.20 1 calc PR 2
C18 C 0.481(9) 0.179(3) 0.517(3) 0.051(5) Uani 0.20 1 d PU 2
H18A H 0.3665 0.2465 0.5138 0.061 Uiso 0.20 1 calc PR 2
H18B H 0.5897 0.2358 0.5182 0.061 Uiso 0.20 1 calc PR 2
C19 C 0.671(5) -0.123(5) 0.525(4) 0.059(6) Uani 0.20 1 d PU 2
H19A H 0.6878 -0.2180 0.4942 0.071 Uiso 0.20 1 calc PR 2
H19B H 0.7598 -0.1254 0.5798 0.071 Uiso 0.20 1 calc PR 2
C20 C 0.325(7) -0.108(5) 0.518(4) 0.055(6) Uani 0.20 1 d PU 2
H20A H 0.1875 -0.0942 0.5665 0.066 Uiso 0.20 1 calc PR 2
H20B H 0.3435 -0.2056 0.4917 0.066 Uiso 0.20 1 calc PR 2
C21 C 0.430(8) 0.061(3) 0.642(3) 0.051(5) Uani 0.20 1 d PU 2
H21A H 0.5170 0.0689 0.6956 0.061 Uiso 0.20 1 calc PR 2
H21B H 0.2940 0.0786 0.6906 0.061 Uiso 0.20 1 calc PR 2

loop_
_atom_site_aniso_label
_atom_site_aniso_U_11
_atom_site_aniso_U_22
_atom_site_aniso_U_33
_atom_site_aniso_U_23
_atom_site_aniso_U_13
_atom_site_aniso_U_12
I1 0.0704(2) 0.03195(15) 0.1421(4) -0.00755(17) -0.0326(2) -0.00787(12)
I2 0.1087(4) 0.1305(4) 0.0498(2) -0.0299(2) -0.0081(2) -0.0051(3)
F1 0.0721(17) 0.0691(18) 0.0658(18) 0.0359(15) -0.0098(14) -0.0219(14)
F2 0.0784(18) 0.0731(18) 0.0556(16) -0.0232(14) -0.0166(14) -0.0011(15)
F3 0.0770(17) 0.0315(11) 0.0784(18) -0.0073(11) -0.0200(14) -0.0077(11)
C1 0.0386(18) 0.0428(19) 0.053(2) 0.0166(17) -0.0140(17) -0.0093(14)
C2 0.0381(17) 0.0299(15) 0.069(3) 0.0050(16) -0.0185(18) -0.0045(13)
C3 0.0426(19) 0.049(2) 0.0381(19) 0.0005(16) -0.0087(15) -0.0034(15)
C4 0.0393(17) 0.0407(18) 0.049(2) -0.0050(16) -0.0145(16) 0.0010(14)
C5 0.0405(17) 0.0292(15) 0.049(2) 0.0023(14) -0.0133(15) -0.0025(12)
C6 0.0374(16) 0.0361(16) 0.0395(18) 0.0096(14) -0.0135(14) -0.0023(13)
C7 0.049(2) 0.052(2) 0.043(2) 0.0140(17) -0.0148(17) -0.0014(17)
C8 0.060(2) 0.052(2) 0.046(2) 0.0150(19) -0.0144(19) -0.0037(19)
C9 0.060(2) 0.047(2) 0.039(2) 0.0131(17) -0.0115(18) -0.0023(18)
C10 0.078(11) 0.057(10) 0.044(8) 0.018(7) -0.006(8) 0.010(9)
C11 0.055(7) 0.048(8) 0.046(8) 0.009(6) -0.011(7) -0.002(7)
C12 0.073(11) 0.059(9) 0.046(8) 0.005(7) -0.016(9) -0.010(8)
C13 0.078(11) 0.057(10) 0.044(8) 0.018(7) -0.006(8) 0.010(9)
C14 0.055(7) 0.048(8) 0.046(8) 0.009(6) -0.011(7) -0.002(7)
C15 0.073(11) 0.059(9) 0.046(8) 0.005(7) -0.016(9) -0.010(8)
C16 0.065(12) 0.051(12) 0.042(12) 0.024(9) -0.006(9) 0.002(10)
C17 0.061(14) 0.055(13) 0.044(12) 0.011(9) -0.016(10) -0.009(10)
C18 0.071(15) 0.042(9) 0.035(8) 0.006(6) -0.016(12) 0.000(12)
C19 0.065(12) 0.051(12) 0.042(12) 0.024(9) -0.006(9) 0.002(10)
C20 0.061(14) 0.055(13) 0.044(12) 0.011(9) -0.016(10) -0.009(10)
C21 0.071(15) 0.042(9) 0.035(8) 0.006(6) -0.016(12) 0.000(12)

loop_
_atom_type_symbol
_atom_type_description
_atom_type_scat_dispersion_real
_atom_type_scat_dispersion_imag
_atom_type_scat_source
C C 0.0033 0.0016 'International Tables Vol C Tables 4.2.6.8 and 6.1.1.4'
H H 0.0000 0.0000 'International Tables Vol C Tables 4.2.6.8 and 6.1.1.4'
F F 0.0171 0.0103 'International Tables Vol C Tables 4.2.6.8 and 6.1.1.4'
I I -0.4742 1.8119 'International Tables Vol C Tables 4.2.6.8 and 6.1.1.4'

loop_
_geom_angle_atom_site_label_1
_geom_angle_atom_site_label_2
_geom_angle_atom_site_label_3
_geom_angle
_geom_angle_site_symmetry_1
_geom_angle_site_symmetry_3
F1 C1 C3 118.2(4) . .
F1 C1 C2 119.0(4) . .
C3 C1 C2 122.9(4) . .
C1 C2 C4 117.3(3) . .
C1 C2 I1 121.1(3) . .
C4 C2 I1 121.6(3) . .
C5 C3 C1 116.9(4) . .
C5 C3 I2 121.5(3) . .
C1 C3 I2 121.7(3) . .
F2 C4 C2 119.2(4) . .
F2 C4 C6 117.7(4) . .
C2 C4 C6 123.1(4) . .
F3 C5 C3 118.3(4) . .
F3 C5 C6 117.5(3) . .
C3 C5 C6 124.2(3) . .
C5 C6 C4 115.7(3) . .
C5 C6 C7 121.6(4) . .
C4 C6 C7 122.6(4) . .
C8 C7 C6 176.5(5) . .
C7 C8 C9 177.5(5) . .
C15 C9 C8 109.9(8) 2_656 .
C15 C9 C12 138.3(10) 2_656 .
C8 C9 C12 111.8(8) . .
C8 C9 C17 110.0(10) . .
C12 C9 C17 129.0(15) . .
C8 C9 C20 110.0(11) . 2_656
C17 C9 C20 140.0(13) . 2_656
C8 C9 C19 111.1(9) . 2_656
C17 C9 C19 55.1(19) . 2_656
C20 C9 C19 108(2) 2_656 2_656
C15 C9 C10 55.0(14) 2_656 .
C8 C9 C10 111.3(8) . .
C12 C9 C10 108.1(15) . .
C8 C9 C16 109.3(10) . .
C17 C9 C16 114(2) . .
C20 C9 C16 51.6(19) 2_656 .
C19 C9 C16 139.2(12) 2_656 .
C8 C9 C18 108.7(11) . .
C17 C9 C18 109(2) . .
C20 C9 C18 55.9(18) 2_656 .
C19 C9 C18 56.4(19) 2_656 .
C16 C9 C18 105(2) . .
C15 C9 C13 112.9(16) 2_656 2_656
C8 C9 C13 109.3(8) . 2_656
C12 C9 C13 51.8(13) . 2_656
C10 C9 C13 139.3(9) . 2_656
C8 C9 C21 109.7(10) . 2_656
C17 C9 C21 57.2(18) . 2_656
C20 C9 C21 108.8(18) 2_656 2_656
C19 C9 C21 109(2) 2_656 2_656
C16 C9 C21 60.6(18) . 2_656
C18 C9 C21 141.6(12) . 2_656
C15 C9 C11 55.2(12) 2_656 .
C8 C9 C11 110.6(7) . .
C12 C9 C11 108.3(13) . .
C10 C9 C11 106.6(14) . .
C13 C9 C11 60.9(14) 2_656 .
C9 C10 C13 112.9(14) . .
C9 C10 C12 86.8(13) . 2_656
C9 C10 H10A 109.0 . .
C13 C10 H10A 109.0 . .
C12 C10 H10A 149.9 2_656 .
C9 C10 H10B 109.0 . .
C13 C10 H10B 109.0 . .
C12 C10 H10B 89.9 2_656 .
H10A C10 H10B 107.8 . .
C14 C11 C9 110.4(11) . .
C14 C11 H11A 109.6 . .
C9 C11 H11A 109.6 . .
C14 C11 H11B 109.6 . .
C9 C11 H11B 109.6 . .
H11A C11 H11B 108.1 . .
C9 C12 C15 111.8(13) . .
C9 C12 C10 89.1(14) . 2_656
C9 C12 H12A 109.3 . .
C15 C12 H12A 109.3 . .
C10 C12 H12A 84.0 2_656 .
C9 C12 H12B 109.3 . .
C15 C12 H12B 109.3 . .
C10 C12 H12B 152.2 2_656 .
H12A C12 H12B 107.9 . .
C10 C13 C9 107.5(14) . 2_656
C10 C13 H13A 110.2 . .
C9 C13 H13A 110.2 2_656 .
C10 C13 H13B 110.2 . .
C9 C13 H13B 110.2 2_656 .
H13A C13 H13B 108.5 . .
C11 C14 C9 107.8(12) . 2_656
C11 C14 H14A 110.2 . .
C9 C14 H14A 110.2 2_656 .
C11 C14 H14B 110.2 . .
C9 C14 H14B 110.1 2_656 .
H14A C14 H14B 108.5 . .
C9 C15 C12 109.9(13) 2_656 .
C9 C15 H15A 109.7 2_656 .
C12 C15 H15A 109.7 . .
C9 C15 H15B 109.7 2_656 .
C12 C15 H15B 109.7 . .
H15A C15 H15B 108.2 . .
C9 C16 C19 108.6(19) . .
C9 C16 C17 88.7(17) . 2_656
C9 C16 H16A 110.0 . .
C19 C16 H16A 110.0 . .
C17 C16 H16A 82.9 2_656 .
C9 C16 H16B 110.0 . .
C19 C16 H16B 110.0 . .
C17 C16 H16B 152.1 2_656 .
H16A C16 H16B 108.4 . .
C9 C17 C20 109.7(18) . .
C9 C17 C16 90.2(19) . 2_656
C9 C17 H17A 109.7 . .
C20 C17 H17A 109.7 . .
C16 C17 H17A 149.8 2_656 .
C9 C17 H17B 109.7 . .
C20 C17 H17B 109.7 . .
C16 C17 H17B 84.7 2_656 .
H17A C17 H17B 108.2 . .
C9 C18 C21 109.4(18) . .
C9 C18 H18A 109.8 . .
C21 C18 H18A 109.8 . .
C9 C18 H18B 109.8 . .
C21 C18 H18B 109.8 . .
H18A C18 H18B 108.2 . .
C9 C19 C16 111.4(17) 2_656 .
C9 C19 H19A 109.3 2_656 .
C16 C19 H19A 109.4 . .
C9 C19 H19B 109.4 2_656 .
C16 C19 H19B 109.4 . .
H19A C19 H19B 108.0 . .
C9 C20 C17 110.3(18) 2_656 .
C9 C20 H20A 109.6 2_656 .
C17 C20 H20A 109.6 . .
C9 C20 H20B 109.6 2_656 .
C17 C20 H20B 109.6 . .
H20A C20 H20B 108.1 . .
C9 C21 C18 109.0(17) 2_656 .
C9 C21 H21A 109.9 2_656 .
C18 C21 H21A 109.9 . .
C9 C21 H21B 109.9 2_656 .
C18 C21 H21B 109.9 . .
H21A C21 H21B 108.3 . .

loop_
_geom_bond_atom_site_label_1
_geom_bond_atom_site_label_2
_geom_bond_distance
_geom_bond_site_symmetry_2
I1 C2 2.071(4) .
I2 C3 2.065(4) .
F1 C1 1.347(5) .
F2 C4 1.334(5) .
F3 C5 1.341(4) .
C1 C3 1.381(6) .
C1 C2 1.381(7) .
C2 C4 1.383(6) .
C3 C5 1.378(5) .
C4 C6 1.396(5) .
C5 C6 1.383(6) .
C6 C7 1.435(5) .
C7 C8 1.185(6) .
C8 C9 1.477(5) .
C9 C15 1.45(2) 2_656
C9 C12 1.48(2) .
C9 C17 1.48(3) .
C9 C20 1.50(3) 2_656
C9 C19 1.51(3) 2_656
C9 C10 1.53(2) .
C9 C16 1.54(3) .
C9 C18 1.54(3) .
C9 C13 1.54(2) 2_656
C9 C21 1.57(3) 2_656
C9 C11 1.59(2) .
C10 C13 1.53(2) .
C10 H10A 0.9700 .
C10 H10B 0.9700 .
C11 C14 1.56(2) .
C11 H11A 0.9700 .
C11 H11B 0.9700 .
C12 C15 1.55(2) .
C12 H12A 0.9700 .
C12 H12B 0.9700 .
C13 C9 1.54(2) 2_656
C13 H13A 0.9700 .
C13 H13B 0.9700 .
C14 C9 1.59(2) 2_656
C14 H14A 0.9700 .
C14 H14B 0.9700 .
C15 C9 1.45(2) 2_656
C15 H15A 0.9700 .
C15 H15B 0.9700 .
C16 C19 1.55(3) .
C16 H16A 0.9700 .
C16 H16B 0.9700 .
C17 C20 1.58(3) .
C17 H17A 0.9700 .
C17 H17B 0.9700 .
C18 C21 1.57(3) .
C18 H18A 0.9700 .
C18 H18B 0.9700 .
C19 C9 1.51(3) 2_656
C19 H19A 0.9700 .
C19 H19B 0.9700 .
C20 C9 1.50(3) 2_656
C20 H20A 0.9700 .
C20 H20B 0.9700 .
C21 C9 1.57(3) 2_656
C21 H21A 0.9700 .
C21 H21B 0.9700 .
